data_4342585
loop_
_publ_author_name
'Oliynyk, Anton O.'
'Stoyko, Stanislav S.'
'Mar, Arthur'

_publ_section_title
;
 Many Metals Make the Cut: Quaternary Rare-Earth Germanides RE4M2InGe4 (M
 = Fe, Co, Ni, Ru, Rh, Ir) and RE4RhInGe4 Derived from Excision of Slabs
 in RE2InGe2.
;
_journal_issue 6
_journal_name_full 'Inorganic chemistry'
_journal_page_first 2780
_journal_page_last 2792
_journal_paper_doi 10.1021/ic502955h
_journal_volume 54
_journal_year 2015
_chemical_formula_structural 'Gd4 Fe2 In Ge4'
_chemical_formula_sum 'Fe2 Gd4 Ge4 In'
_chemical_formula_weight 1145.88
_chemical_name_common 'gadolinium iron indium germanide (4/2/1/4)'
_chemical_name_systematic 'gadolinium iron indium germanide (4/2/1/4)'
_space_group_crystal_system monoclinic
_space_group_IT_number 12
_space_group_name_Hall '-C 2y'
_space_group_name_H-M_alt 'C 1 2/m 1'
_symmetry_space_group_name_Hall '-C 2y'
_symmetry_space_group_name_H-M 'C 1 2/m 1'
_atom_sites_solution_primary direct
_atom_sites_solution_secondary difmap
_audit_creation_method SHELXL-2013
_cell_angle_alpha 90
_cell_angle_beta 107.068(3)
_cell_angle_gamma 90
_cell_formula_units_Z 2
_cell_length_a 15.672(3)
_cell_length_b 4.2436(8)
_cell_length_c 7.0643(13)
_cell_measurement_reflns_used 1021
_cell_measurement_temperature 173(2)
_cell_measurement_theta_max 32.64
_cell_measurement_theta_min 4.99
_cell_volume 449.12(15)
_computing_cell_refinement 'Bruker SAINT 8.27B (Bruker, 2011)'
_computing_data_collection 'Bruker APEX 2 (Bruker, 2008)'
_computing_data_reduction 'Bruker SAINT 8.27B'
_computing_molecular_graphics 'ATOMS 5.1 (Dowty, 1999)'
_computing_publication_material 'Bruker SHELXTL'
_computing_structure_refinement 'Bruker SHELXTL'
_computing_structure_solution 'Bruker SHELXTL'
_diffrn_ambient_temperature 173(2)
_diffrn_measured_fraction_theta_full 1.000
_diffrn_measured_fraction_theta_max 0.979
_diffrn_measurement_device_type 'Bruker PLATFORM/SMART APEX II CCD'
_diffrn_measurement_method '\w and \f scans'
_diffrn_radiation_type MoK\a
_diffrn_radiation_wavelength 0.71073
_diffrn_reflns_av_R_equivalents 0.0532
_diffrn_reflns_av_unetI/netI 0.0470
_diffrn_reflns_Laue_measured_fraction_full 1.000
_diffrn_reflns_Laue_measured_fraction_max 0.979
_diffrn_reflns_limit_h_max 23
_diffrn_reflns_limit_h_min -23
_diffrn_reflns_limit_k_max 6
_diffrn_reflns_limit_k_min -6
_diffrn_reflns_limit_l_max 10
_diffrn_reflns_limit_l_min -10
_diffrn_reflns_number 3133
_diffrn_reflns_point_group_measured_fraction_full 1.000
_diffrn_reflns_point_group_measured_fraction_max 0.979
_diffrn_reflns_theta_full 25.242
_diffrn_reflns_theta_max 33.008
_diffrn_reflns_theta_min 2.719
_diffrn_source 'fine-focus sealed tube'
_exptl_absorpt_coefficient_mu 47.796
_exptl_absorpt_correction_T_max 0.4688
_exptl_absorpt_correction_T_min 0.1091
_exptl_absorpt_correction_type numerical
_exptl_absorpt_process_details 'Bruker SHELXTL (Sheldrick, 2013)'
_exptl_crystal_colour grey
_exptl_crystal_density_diffrn 8.473
_exptl_crystal_density_method 'not measured'
_exptl_crystal_description irregular
_exptl_crystal_F_000 970
_exptl_crystal_size_max 0.074
_exptl_crystal_size_mid 0.036
_exptl_crystal_size_min 0.024
_refine_diff_density_max 3.253
_refine_diff_density_min -2.951
_refine_diff_density_rms 0.597
_refine_ls_extinction_coef 0.00040(10)
_refine_ls_extinction_expression Fc^*^=kFc[1+0.001xFc^2^\l^3^/sin(2\q)]^-1/4^
_refine_ls_extinction_method SHELXL
_refine_ls_goodness_of_fit_ref 1.016
_refine_ls_hydrogen_treatment undef
_refine_ls_matrix_type full
_refine_ls_number_parameters 37
_refine_ls_number_reflns 929
_refine_ls_number_restraints 0
_refine_ls_restrained_S_all 1.016
_refine_ls_R_factor_all 0.0473
_refine_ls_R_factor_gt 0.0314
_refine_ls_shift/su_max 0.000
_refine_ls_shift/su_mean 0.000
_refine_ls_structure_factor_coef Fsqd
_refine_ls_weighting_details 'w=1/[\s^2^(Fo^2^)+(0.0324P)^2^] where P=(Fo^2^+2Fc^2^)/3'
_refine_ls_weighting_scheme calc
_refine_ls_wR_factor_gt 0.0631
_refine_ls_wR_factor_ref 0.0692
_reflns_Friedel_coverage 0.000
_reflns_number_gt 738
_reflns_number_total 929
_reflns_threshold_expression 'I > 2\s(I)'
_cod_data_source_file ic502955h_si_002.cif
_cod_data_source_block Gd4Fe2InGe4
_cod_depositor_comments 'Adding full bibliography for 4342570--4342590.cif.'
_cod_original_cell_volume 449.12(14)
_cod_database_code 4342585
_shelx_space_group_comment
;
The symmetry employed for this shelxl refinement is uniquely defined
by the following loop, which should always be used as a source of
symmetry information in preference to the above space-group names.
They are only intended as comments.
;
_shelx_estimated_absorpt_t_min 0.126
_shelx_estimated_absorpt_t_max 0.393
_shelxl_version_number 2013-4

loop_
_space_group_symop_operation_xyz
'x, y, z'
'-x, y, -z'
'x+1/2, y+1/2, z'
'-x+1/2, y+1/2, -z'
'-x, -y, -z'
'x, -y, z'
'-x+1/2, -y+1/2, -z'
'x+1/2, -y+1/2, z'

loop_
_atom_site_label
_atom_site_type_symbol
_atom_site_fract_x
_atom_site_fract_y
_atom_site_fract_z
_atom_site_U_iso_or_equiv
_atom_site_adp_type
_atom_site_occupancy
_atom_site_site_symmetry_order
_atom_site_calc_flag
_atom_site_refinement_flags_posn
_atom_site_refinement_flags_adp
_atom_site_refinement_flags_occupancy
Gd1 Gd 0.34742(4) 0.0000 0.06412(8) 0.00805(14) Uani 1 2 d S T P
Gd2 Gd 0.58795(4) 0.0000 0.38067(8) 0.00781(14) Uani 1 2 d S T P
Fe Fe 0.21885(11) 0.0000 0.6287(2) 0.0086(3) Uani 1 2 d S T P
In In 0.0000 0.0000 0.0000 0.0095(3) Uani 0.983(5) 4 d S T .
Ge1 Ge 0.06630(8) 0.0000 0.65600(17) 0.0078(2) Uani 1 2 d S T P
Ge2 Ge 0.20590(8) 0.0000 0.26973(18) 0.0086(2) Uani 1 2 d S T P

loop_
_atom_site_aniso_label
_atom_site_aniso_U_11
_atom_site_aniso_U_22
_atom_site_aniso_U_33
_atom_site_aniso_U_23
_atom_site_aniso_U_13
_atom_site_aniso_U_12
Gd1 0.0073(2) 0.0075(3) 0.0100(2) 0.000 0.00354(18) 0.000
Gd2 0.0071(3) 0.0068(3) 0.0108(2) 0.000 0.00465(19) 0.000
Fe 0.0086(7) 0.0066(7) 0.0116(7) 0.000 0.0045(6) 0.000
In 0.0104(6) 0.0085(6) 0.0114(6) 0.000 0.0058(4) 0.000
Ge1 0.0075(5) 0.0068(5) 0.0100(5) 0.000 0.0038(4) 0.000
Ge2 0.0093(6) 0.0067(5) 0.0112(5) 0.000 0.0051(4) 0.000

loop_
_atom_type_symbol
_atom_type_description
_atom_type_scat_dispersion_real
_atom_type_scat_dispersion_imag
_atom_type_scat_source
Fe Fe 0.3463 0.8444 'International Tables Vol C Tables 4.2.6.8 and 6.1.1.4'
Ge Ge 0.1547 1.8001 'International Tables Vol C Tables 4.2.6.8 and 6.1.1.4'
In In -0.7276 1.3100 'International Tables Vol C Tables 4.2.6.8 and 6.1.1.4'
Gd Gd -0.1653 3.9035 'International Tables Vol C Tables 4.2.6.8 and 6.1.1.4'

loop_
_geom_angle_atom_site_label_1
_geom_angle_atom_site_label_2
_geom_angle_atom_site_label_3
_geom_angle
_geom_angle_site_symmetry_1
_geom_angle_site_symmetry_3
Ge1 Gd1 Ge1 92.21(4) 7_556 7_546
Ge1 Gd1 Ge2 86.19(3) 7_556 .
Ge1 Gd1 Ge2 86.19(3) 7_546 .
Ge1 Gd1 Ge2 166.51(4) 7_556 7_545
Ge1 Gd1 Ge2 89.18(3) 7_546 7_545
Ge2 Gd1 Ge2 107.29(3) . 7_545
Ge1 Gd1 Ge2 89.18(3) 7_556 7
Ge1 Gd1 Ge2 166.51(4) 7_546 7
Ge2 Gd1 Ge2 107.29(3) . 7
Ge2 Gd1 Ge2 86.41(4) 7_545 7
Ge1 Gd1 Fe 133.878(19) 7_556 1_554
Ge1 Gd1 Fe 133.878(19) 7_546 1_554
Ge2 Gd1 Fe 96.98(4) . 1_554
Ge2 Gd1 Fe 45.83(2) 7_545 1_554
Ge2 Gd1 Fe 45.83(2) 7 1_554
Ge1 Gd1 In 54.89(2) 7_556 3
Ge1 Gd1 In 110.14(3) 7_546 3
Ge2 Gd1 In 137.094(14) . 3
Ge2 Gd1 In 112.16(3) 7_545 3
Ge2 Gd1 In 60.24(2) 7 3
Fe Gd1 In 98.44(3) 1_554 3
Ge1 Gd1 In 110.14(3) 7_556 3_545
Ge1 Gd1 In 54.89(2) 7_546 3_545
Ge2 Gd1 In 137.094(14) . 3_545
Ge2 Gd1 In 60.24(2) 7_545 3_545
Ge2 Gd1 In 112.16(3) 7 3_545
Fe Gd1 In 98.44(3) 1_554 3_545
In Gd1 In 79.285(18) 3 3_545
Ge1 Gd1 Fe 44.72(3) 7_556 7_556
Ge1 Gd1 Fe 100.77(4) 7_546 7_556
Ge2 Gd1 Fe 44.08(2) . 7_556
Ge2 Gd1 Fe 147.81(4) 7_545 7_556
Ge2 Gd1 Fe 89.64(3) 7 7_556
Fe Gd1 Fe 113.29(3) 1_554 7_556
In Gd1 Fe 93.16(2) 3 7_556
In Gd1 Fe 148.18(3) 3_545 7_556
Ge1 Gd1 Fe 100.77(4) 7_556 7_546
Ge1 Gd1 Fe 44.72(4) 7_546 7_546
Ge2 Gd1 Fe 44.08(2) . 7_546
Ge2 Gd1 Fe 89.64(3) 7_545 7_546
Ge2 Gd1 Fe 147.81(4) 7 7_546
Fe Gd1 Fe 113.29(3) 1_554 7_546
In Gd1 Fe 148.18(3) 3 7_546
In Gd1 Fe 93.16(2) 3_545 7_546
Fe Gd1 Fe 77.02(4) 7_556 7_546
Ge1 Gd1 Gd2 113.43(3) 7_556 5_655
Ge1 Gd1 Gd2 113.43(3) 7_546 5_655
Ge2 Gd1 Gd2 150.50(3) . 5_655
Ge2 Gd1 Gd2 54.10(2) 7_545 5_655
Ge2 Gd1 Gd2 54.10(2) 7 5_655
Fe Gd1 Gd2 53.51(3) 1_554 5_655
In Gd1 Gd2 58.636(10) 3 5_655
In Gd1 Gd2 58.636(10) 3_545 5_655
Fe Gd1 Gd2 141.078(19) 7_556 5_655
Fe Gd1 Gd2 141.078(19) 7_546 5_655
Ge1 Gd1 Gd1 141.28(3) 7_556 7_545
Ge1 Gd1 Gd1 86.15(2) 7_546 7_545
Ge2 Gd1 Gd1 55.08(2) . 7_545
Ge2 Gd1 Gd1 52.20(2) 7_545 7_545
Ge2 Gd1 Gd1 101.08(3) 7 7_545
Fe Gd1 Gd1 60.15(3) 1_554 7_545
In Gd1 Gd1 158.46(3) 3 7_545
In Gd1 Gd1 100.366(16) 3_545 7_545
Fe Gd1 Gd1 97.60(3) 7_556 7_545
Fe Gd1 Gd1 53.14(3) 7_546 7_545
Gd2 Gd1 Gd1 102.51(2) 5_655 7_545
Ge1 Gd2 Ge1 91.41(4) 3 3_545
Ge1 Gd2 Fe 108.67(3) 3 5_656
Ge1 Gd2 Fe 108.67(3) 3_545 5_656
Ge1 Gd2 Ge2 82.30(3) 3 3
Ge1 Gd2 Ge2 149.04(4) 3_545 3
Fe Gd2 Ge2 46.88(2) 5_656 3
Ge1 Gd2 Ge2 149.04(4) 3 3_545
Ge1 Gd2 Ge2 82.30(3) 3_545 3_545
Fe Gd2 Ge2 46.88(2) 5_656 3_545
Ge2 Gd2 Ge2 87.68(4) 3 3_545
Ge1 Gd2 Fe 47.59(4) 3 3
Ge1 Gd2 Fe 107.59(4) 3_545 3
Fe Gd2 Fe 61.12(4) 5_656 3
Ge2 Gd2 Fe 47.45(4) 3 3
Ge2 Gd2 Fe 105.60(4) 3_545 3
Ge1 Gd2 Fe 107.59(4) 3 3_545
Ge1 Gd2 Fe 47.59(4) 3_545 3_545
Fe Gd2 Fe 61.12(4) 5_656 3_545
Ge2 Gd2 Fe 105.60(4) 3 3_545
Ge2 Gd2 Fe 47.45(4) 3_545 3_545
Fe Gd2 Fe 86.04(5) 3 3_545
Ge1 Gd2 Ge1 107.54(2) 3 7_546
Ge1 Gd2 Ge1 48.93(4) 3_545 7_546
Fe Gd2 Ge1 137.470(18) 5_656 7_546
Ge2 Gd2 Ge1 161.06(4) 3 7_546
Ge2 Gd2 Ge1 91.06(3) 3_545 7_546
Fe Gd2 Ge1 149.77(4) 3 7_546
Fe Gd2 Ge1 87.16(3) 3_545 7_546
Ge1 Gd2 Ge1 48.93(4) 3 7_556
Ge1 Gd2 Ge1 107.54(2) 3_545 7_556
Fe Gd2 Ge1 137.470(18) 5_656 7_556
Ge2 Gd2 Ge1 91.06(3) 3 7_556
Ge2 Gd2 Ge1 161.06(4) 3_545 7_556
Fe Gd2 Ge1 87.16(3) 3 7_556
Fe Gd2 Ge1 149.77(4) 3_545 7_556
Ge1 Gd2 Ge1 84.05(3) 7_546 7_556
Ge1 Gd2 In 150.65(3) 3 3_545
Ge1 Gd2 In 88.53(2) 3_545 3_545
Fe Gd2 In 99.10(3) 5_656 3_545
Ge2 Gd2 In 111.50(3) 3 3_545
Ge2 Gd2 In 59.88(2) 3_545 3_545
Fe Gd2 In 157.34(3) 3 3_545
Fe Gd2 In 93.87(3) 3_545 3_545
Ge1 Gd2 In 52.59(2) 7_546 3_545
Ge1 Gd2 In 103.40(2) 7_556 3_545
Ge1 Gd2 In 88.53(2) 3 3
Ge1 Gd2 In 150.65(3) 3_545 3
Fe Gd2 In 99.10(3) 5_656 3
Ge2 Gd2 In 59.88(2) 3 3
Ge2 Gd2 In 111.50(3) 3_545 3
Fe Gd2 In 93.87(3) 3 3
Fe Gd2 In 157.34(3) 3_545 3
Ge1 Gd2 In 103.40(2) 7_546 3
Ge1 Gd2 In 52.59(2) 7_556 3
In Gd2 In 77.634(18) 3_545 3
Ge1 Gd2 Ge2 78.07(3) 3 5_656
Ge1 Gd2 Ge2 78.07(3) 3_545 5_656
Fe Gd2 Ge2 44.49(4) 5_656 5_656
Ge2 Gd2 Ge2 70.96(3) 3 5_656
Ge2 Gd2 Ge2 70.96(3) 3_545 5_656
Fe Gd2 Ge2 43.18(2) 3 5_656
Fe Gd2 Ge2 43.18(2) 3_545 5_656
Ge1 Gd2 Ge2 126.25(2) 7_546 5_656
Ge1 Gd2 Ge2 126.25(2) 7_556 5_656
In Gd2 Ge2 130.349(16) 3_545 5_656
In Gd2 Ge2 130.349(16) 3 5_656
Ge2 Fe Ge2 121.56(8) 7_556 7_546
Ge2 Fe Ge1 112.10(5) 7_556 .
Ge2 Fe Ge1 112.10(5) 7_546 .
Ge2 Fe Ge2 100.86(5) 7_556 .
Ge2 Fe Ge2 100.86(5) 7_546 .
Ge1 Fe Ge2 106.89(7) . .
Ge2 Fe Gd2 66.89(4) 7_556 5_656
Ge2 Fe Gd2 66.89(4) 7_546 5_656
Ge1 Fe Gd2 176.89(7) . 5_656
Ge2 Fe Gd2 76.22(5) . 5_656
Ge2 Fe Gd2 160.79(6) 7_556 3_445
Ge2 Fe Gd2 75.73(3) 7_546 3_445
Ge1 Fe Gd2 63.10(4) . 3_445
Ge2 Fe Gd2 65.29(4) . 3_445
Gd2 Fe Gd2 118.88(4) 5_656 3_445
Ge2 Fe Gd2 75.73(3) 7_556 3_455
Ge2 Fe Gd2 160.79(6) 7_546 3_455
Ge1 Fe Gd2 63.10(4) . 3_455
Ge2 Fe Gd2 65.29(4) . 3_455
Gd2 Fe Gd2 118.88(4) 5_656 3_455
Gd2 Fe Gd2 86.04(5) 3_445 3_455
Ge2 Fe Gd1 66.12(4) 7_556 1_556
Ge2 Fe Gd1 66.12(4) 7_546 1_556
Ge1 Fe Gd1 106.42(6) . 1_556
Ge2 Fe Gd1 146.69(7) . 1_556
Gd2 Fe Gd1 70.47(4) 5_656 1_556
Gd2 Fe Gd1 132.74(3) 3_445 1_556
Gd2 Fe Gd1 132.74(3) 3_455 1_556
Ge2 Fe Gd1 58.72(3) 7_556 7_556
Ge2 Fe Gd1 124.59(6) 7_546 7_556
Ge1 Fe Gd1 57.59(3) . 7_556
Ge2 Fe Gd1 134.53(4) . 7_556
Gd2 Fe Gd1 120.28(4) 5_656 7_556
Gd2 Fe Gd1 120.64(5) 3_445 7_556
Gd2 Fe Gd1 70.12(3) 3_455 7_556
Gd1 Fe Gd1 66.71(3) 1_556 7_556
Ge2 Fe Gd1 124.59(6) 7_556 7_546
Ge2 Fe Gd1 58.72(3) 7_546 7_546
Ge1 Fe Gd1 57.59(3) . 7_546
Ge2 Fe Gd1 134.53(4) . 7_546
Gd2 Fe Gd1 120.28(4) 5_656 7_546
Gd2 Fe Gd1 70.12(3) 3_445 7_546
Gd2 Fe Gd1 120.64(5) 3_455 7_546
Gd1 Fe Gd1 66.71(3) 1_556 7_546
Gd1 Fe Gd1 77.02(4) 7_556 7_546
Ge1 In Ge1 180.00(4) 5_556 1_554
Ge1 In Gd1 55.877(17) 5_556 3_445
Ge1 In Gd1 124.123(17) 1_554 3_445
Ge1 In Gd1 124.123(17) 5_556 7
Ge1 In Gd1 55.877(17) 1_554 7
Gd1 In Gd1 180.000(13) 3_445 7
Ge1 In Gd1 124.123(17) 5_556 7_545
Ge1 In Gd1 55.877(17) 1_554 7_545
Gd1 In Gd1 100.714(18) 3_445 7_545
Gd1 In Gd1 79.286(18) 7 7_545
Ge1 In Gd1 55.877(17) 5_556 3_455
Ge1 In Gd1 124.123(17) 1_554 3_455
Gd1 In Gd1 79.286(18) 3_445 3_455
Gd1 In Gd1 100.714(18) 7 3_455
Gd1 In Gd1 180.000(13) 7_545 3_455
Ge1 In Gd2 59.90(2) 5_556 3_455
Ge1 In Gd2 120.10(2) 1_554 3_455
Gd1 In Gd2 115.664(15) 3_445 3_455
Gd1 In Gd2 64.336(15) 7 3_455
Gd1 In Gd2 111.516(15) 7_545 3_455
Gd1 In Gd2 68.484(15) 3_455 3_455
Ge1 In Gd2 120.10(2) 5_556 7_545
Ge1 In Gd2 59.90(2) 1_554 7_545
Gd1 In Gd2 64.336(15) 3_445 7_545
Gd1 In Gd2 115.664(15) 7 7_545
Gd1 In Gd2 68.484(15) 7_545 7_545
Gd1 In Gd2 111.516(15) 3_455 7_545
Gd2 In Gd2 180.000(14) 3_455 7_545
Ge1 In Gd2 59.90(2) 5_556 3_445
Ge1 In Gd2 120.10(2) 1_554 3_445
Gd1 In Gd2 68.484(15) 3_445 3_445
Gd1 In Gd2 111.516(15) 7 3_445
Gd1 In Gd2 64.336(15) 7_545 3_445
Gd1 In Gd2 115.664(15) 3_455 3_445
Gd2 In Gd2 77.634(18) 3_455 3_445
Gd2 In Gd2 102.366(18) 7_545 3_445
Ge1 In Gd2 120.10(2) 5_556 7
Ge1 In Gd2 59.90(2) 1_554 7
Gd1 In Gd2 111.516(15) 3_445 7
Gd1 In Gd2 68.484(15) 7 7
Gd1 In Gd2 115.664(15) 7_545 7
Gd1 In Gd2 64.336(15) 3_455 7
Gd2 In Gd2 102.366(18) 3_455 7
Gd2 In Gd2 77.634(18) 7_545 7
Gd2 In Gd2 180.0 3_445 7
Fe Ge1 Ge1 119.88(8) . 5_556
Fe Ge1 In 131.33(6) . 1_556
Ge1 Ge1 In 108.79(6) 5_556 1_556
Fe Ge1 Gd1 77.69(4) . 7_556
Ge1 Ge1 Gd1 132.71(2) 5_556 7_556
In Ge1 Gd1 69.23(3) 1_556 7_556
Fe Ge1 Gd1 77.69(4) . 7_546
Ge1 Ge1 Gd1 132.71(2) 5_556 7_546
In Ge1 Gd1 69.23(3) 1_556 7_546
Gd1 Ge1 Gd1 92.21(4) 7_556 7_546
Fe Ge1 Gd2 69.32(3) . 3_445
Ge1 Ge1 Gd2 69.74(4) 5_556 3_445
In Ge1 Gd2 133.28(2) 1_556 3_445
Gd1 Ge1 Gd2 146.93(5) 7_556 3_445
Gd1 Ge1 Gd2 78.84(2) 7_546 3_445
Fe Ge1 Gd2 69.32(3) . 3_455
Ge1 Ge1 Gd2 69.74(4) 5_556 3_455
In Ge1 Gd2 133.28(2) 1_556 3_455
Gd1 Ge1 Gd2 78.84(2) 7_556 3_455
Gd1 Ge1 Gd2 146.93(5) 7_546 3_455
Gd2 Ge1 Gd2 91.41(4) 3_445 3_455
Fe Ge1 Gd2 136.95(2) . 7_546
Ge1 Ge1 Gd2 61.33(3) 5_556 7_546
In Ge1 Gd2 67.51(2) 1_556 7_546
Gd1 Ge1 Gd2 136.57(4) 7_556 7_546
Gd1 Ge1 Gd2 76.19(2) 7_546 7_546
Gd2 Ge1 Gd2 72.46(2) 3_445 7_546
Gd2 Ge1 Gd2 131.07(4) 3_455 7_546
Fe Ge1 Gd2 136.95(2) . 7_556
Ge1 Ge1 Gd2 61.33(3) 5_556 7_556
In Ge1 Gd2 67.51(2) 1_556 7_556
Gd1 Ge1 Gd2 76.19(2) 7_556 7_556
Gd1 Ge1 Gd2 136.57(4) 7_546 7_556
Gd2 Ge1 Gd2 131.07(4) 3_445 7_556
Gd2 Ge1 Gd2 72.46(2) 3_455 7_556
Gd2 Ge1 Gd2 84.05(3) 7_546 7_556
Fe Ge2 Fe 121.56(8) 7_556 7_546
Fe Ge2 Fe 79.14(5) 7_556 .
Fe Ge2 Fe 79.14(5) 7_546 .
Fe Ge2 Gd1 77.19(4) 7_556 .
Fe Ge2 Gd1 77.19(4) 7_546 .
Fe Ge2 Gd1 130.29(6) . .
Fe Ge2 Gd2 143.70(6) 7_556 3_445
Fe Ge2 Gd2 66.23(4) 7_546 3_445
Fe Ge2 Gd2 67.26(4) . 3_445
Gd1 Ge2 Gd2 135.599(18) . 3_445
Fe Ge2 Gd2 66.23(4) 7_556 3_455
Fe Ge2 Gd2 143.70(6) 7_546 3_455
Fe Ge2 Gd2 67.26(3) . 3_455
Gd1 Ge2 Gd2 135.599(18) . 3_455
Gd2 Ge2 Gd2 87.68(4) 3_445 3_455
Fe Ge2 Gd1 145.20(6) 7_556 7_545
Fe Ge2 Gd1 68.04(4) 7_546 7_545
Fe Ge2 Gd1 134.42(2) . 7_545
Gd1 Ge2 Gd1 72.71(3) . 7_545
Gd2 Ge2 Gd1 70.87(2) 3_445 7_545
Gd2 Ge2 Gd1 128.37(4) 3_455 7_545
Fe Ge2 Gd1 68.04(4) 7_556 7
Fe Ge2 Gd1 145.20(6) 7_546 7
Fe Ge2 Gd1 134.42(2) . 7
Gd1 Ge2 Gd1 72.71(3) . 7
Gd2 Ge2 Gd1 128.37(4) 3_445 7
Gd2 Ge2 Gd1 70.87(2) 3_455 7
Gd1 Ge2 Gd1 86.41(4) 7_545 7
Fe Ge2 Gd2 61.09(4) 7_556 5_656
Fe Ge2 Gd2 61.09(4) 7_546 5_656
Fe Ge2 Gd2 59.29(5) . 5_656
Gd1 Ge2 Gd2 71.00(3) . 5_656
Gd2 Ge2 Gd2 109.04(3) 3_445 5_656
Gd2 Ge2 Gd2 109.04(3) 3_455 5_656
Gd1 Ge2 Gd2 122.18(3) 7_545 5_656
Gd1 Ge2 Gd2 122.18(3) 7 5_656

loop_
_geom_bond_atom_site_label_1
_geom_bond_atom_site_label_2
_geom_bond_distance
_geom_bond_site_symmetry_2
Gd1 Ge1 2.9445(9) 7_556
Gd1 Ge1 2.9445(9) 7_546
Gd1 Ge2 2.9867(13) .
Gd1 Ge2 3.0993(10) 7_545
Gd1 Ge2 3.0993(10) 7
Gd1 Fe 3.1435(18) 1_554
Gd1 In 3.3257(6) 3
Gd1 In 3.3257(6) 3_545
Gd1 Fe 3.4076(13) 7_556
Gd1 Fe 3.4076(13) 7_546
Gd1 Gd2 3.5731(9) 5_655
Gd1 Gd1 3.6089(10) 7_545
Gd2 Ge1 2.9644(9) 3
Gd2 Ge1 2.9644(9) 3_545
Gd2 Fe 3.0479(18) 5_656
Gd2 Ge2 3.0633(10) 3
Gd2 Ge2 3.0633(10) 3_545
Gd2 Fe 3.1099(13) 3
Gd2 Fe 3.1099(13) 3_545
Gd2 Ge1 3.1694(10) 7_546
Gd2 Ge1 3.1694(10) 7_556
Gd2 In 3.3849(6) 3_545
Gd2 In 3.3849(6) 3
Gd2 Ge2 3.4429(14) 5_656
Fe Ge2 2.4312(11) 7_556
Fe Ge2 2.4312(11) 7_546
Fe Ge1 2.454(2) .
Fe Ge2 2.484(2) .
Fe Gd2 3.0480(18) 5_656
Fe Gd2 3.1099(13) 3_445
Fe Gd2 3.1099(13) 3_455
Fe Gd1 3.1436(18) 1_556
Fe Gd1 3.4076(13) 7_556
Fe Gd1 3.4076(13) 7_546
In Ge1 2.9099(12) 5_556
In Ge1 2.9099(12) 1_554
In Gd1 3.3257(6) 3_445
In Gd1 3.3257(6) 7
In Gd1 3.3257(6) 7_545
In Gd1 3.3257(6) 3_455
In Gd2 3.3849(6) 3_455
In Gd2 3.3849(6) 7_545
In Gd2 3.3849(6) 3_445
In Gd2 3.3849(6) 7
Ge1 Ge1 2.547(2) 5_556
Ge1 In 2.9099(12) 1_556
Ge1 Gd1 2.9445(9) 7_556
Ge1 Gd1 2.9445(9) 7_546
Ge1 Gd2 2.9643(9) 3_445
Ge1 Gd2 2.9643(9) 3_455
Ge1 Gd2 3.1694(10) 7_546
Ge1 Gd2 3.1694(10) 7_556
Ge2 Fe 2.4312(11) 7_556
Ge2 Fe 2.4312(11) 7_546
Ge2 Gd2 3.0633(10) 3_445
Ge2 Gd2 3.0633(10) 3_455
Ge2 Gd1 3.0993(10) 7_545
Ge2 Gd1 3.0993(10) 7
Ge2 Gd2 3.4429(14) 5_656
